data_2014230
loop_
_publ_author_name
'Low, John N.'
'Cobo, Justo'
'Insuasty, Henry'
'Estrada, Martin'
'Cort\'es, Edward'
'Glidewell, Christopher'

_publ_section_title
;
 <i>S</i>-Ethyl <i>N</i>-benzoyldithiocarbamate: two independent
 hydrogen-bonded <i>R</i>_<b>2</b>^<b>2</b>(8) dimers of different
 symmetry linked into chains by a
 C---H&#x00B7;&#x00B7;&#x00B7;\p(arene) interaction
;
_journal_issue 7
_journal_name_full 'Acta Crystallographica Section C'
_journal_page_first o483
_journal_page_last o485
_journal_paper_doi 10.1107/S0108270104012090
_journal_volume 60
_journal_year 2004
_chemical_formula_iupac 'C10 H11 N O S2'
_chemical_formula_moiety 'C10 H11 N O S2'
_chemical_formula_sum 'C10 H11 N O S2'
_chemical_formula_weight 225.34
_chemical_name_systematic
;
S-Ethyl N-benzoyldithiocarbamate
;
_space_group_IT_number 15
_symmetry_cell_setting monoclinic
_symmetry_space_group_name_Hall '-C 2yc'
_symmetry_space_group_name_H-M 'C 1 2/c 1'
_atom_sites_solution_hydrogens geom
_atom_sites_solution_primary direct
_atom_sites_solution_secondary difmap
_cell_angle_alpha 90.00
_cell_angle_beta 94.5140(14)
_cell_angle_gamma 90.00
_cell_formula_units_Z 16
_cell_length_a 21.8190(5)
_cell_length_b 8.4596(2)
_cell_length_c 23.1792(5)
_cell_measurement_reflns_used 4840
_cell_measurement_temperature 120(2)
_cell_measurement_theta_max 27.46
_cell_measurement_theta_min 3.09
_cell_volume 4265.15(17)
_computing_cell_refinement 'DENZO--SMN (Otwinowski & Minor, 1997)'
_computing_data_collection 'KappaCCD Server Software (Nonius, 1997)'
_computing_data_reduction DENZO--SMN
_computing_molecular_graphics 'PLATON (Spek, 2003)'
_computing_publication_material 'SHELXL97 and PRPKAPPA (Ferguson, 1999)'
_computing_structure_refinement 'OSCAIL and SHELXL97 (Sheldrick, 1997)'
_computing_structure_solution 'OSCAIL (McArdle, 2003) and SHELXS97 (Sheldrick, 1997)'
_diffrn_ambient_temperature 120(2)
_diffrn_measured_fraction_theta_full 0.994
_diffrn_measured_fraction_theta_max 0.994
_diffrn_measurement_device_type 'Nonius KappaCCD'
_diffrn_measurement_method '\f scans, and \w scans with \k offsets'
_diffrn_radiation_monochromator graphite
_diffrn_radiation_source 'rotating anode'
_diffrn_radiation_type 'Mo K\a'
_diffrn_radiation_wavelength 0.71073
_diffrn_reflns_av_R_equivalents 0.0665
_diffrn_reflns_av_sigmaI/netI 0.0486
_diffrn_reflns_limit_h_max 28
_diffrn_reflns_limit_h_min -28
_diffrn_reflns_limit_k_max 10
_diffrn_reflns_limit_k_min -10
_diffrn_reflns_limit_l_max 29
_diffrn_reflns_limit_l_min -30
_diffrn_reflns_number 33304
_diffrn_reflns_theta_full 27.46
_diffrn_reflns_theta_max 27.46
_diffrn_reflns_theta_min 3.09
_diffrn_standards_decay_% negligible
_exptl_absorpt_coefficient_mu 0.464
_exptl_absorpt_correction_T_max 0.929
_exptl_absorpt_correction_T_min 0.902
_exptl_absorpt_correction_type multi-scan
_exptl_absorpt_process_details '(SORTAV; Blessing, 1995, 1997)'
_exptl_crystal_colour colourless
_exptl_crystal_density_diffrn 1.404
_exptl_crystal_density_method 'not measured'
_exptl_crystal_description block
_exptl_crystal_F_000 1888
_exptl_crystal_size_max 0.20
_exptl_crystal_size_mid 0.20
_exptl_crystal_size_min 0.16
_refine_diff_density_max 0.288
_refine_diff_density_min -0.382
_refine_ls_extinction_method none
_refine_ls_goodness_of_fit_ref 1.012
_refine_ls_hydrogen_treatment constr
_refine_ls_matrix_type full
_refine_ls_number_parameters 255
_refine_ls_number_reflns 4840
_refine_ls_number_restraints 0
_refine_ls_restrained_S_all 1.012
_refine_ls_R_factor_all 0.0632
_refine_ls_R_factor_gt 0.0374
_refine_ls_shift/su_max 0.001
_refine_ls_shift/su_mean 0.000
_refine_ls_structure_factor_coef Fsqd
_refine_ls_weighting_details 'w=1/[\s^2^(Fo^2^)+(0.0447P)^2^+0.8703P] where P=(Fo^2^+2Fc^2^)/3'
_refine_ls_weighting_scheme calc
_refine_ls_wR_factor_gt 0.0803
_refine_ls_wR_factor_ref 0.0886
_reflns_number_gt 3569
_reflns_number_total 4840
_reflns_threshold_expression I>2\s(I)
_cod_data_source_file sk1733.cif
_cod_data_source_block I
_cod_depositor_comments
;
The following automatic conversions were performed:

'_exptl_absorpt_correction_type' value 'Multi-scan' changed to
'multi-scan' according to
/home/saulius/struct/CIF-dictionaries/cif_core.dic dictionary named
'cif_core.dic' version 2.4.1 from 2010-06-29.

Automatic conversion script
Id: cif_fix_values 1715 2011-07-08 13:25:40Z adriana 
;
_cod_original_sg_symbol_H-M 'C 2/c'
_cod_database_code 2014230
_cod_database_fobs_code 2014230

loop_
_symmetry_equiv_pos_as_xyz
'x, y, z'
'-x, y, -z+1/2'
'x+1/2, y+1/2, z'
'-x+1/2, y+1/2, -z+1/2'
'-x, -y, -z'
'x, -y, z-1/2'
'-x+1/2, -y+1/2, -z'
'x+1/2, -y+1/2, z-1/2'

loop_
_atom_site_label
_atom_site_fract_x
_atom_site_fract_y
_atom_site_fract_z
_atom_site_U_iso_or_equiv
_atom_site_adp_type
_atom_site_calc_flag
_atom_site_refinement_flags
_atom_site_occupancy
_atom_site_disorder_assembly
_atom_site_disorder_group
_atom_site_type_symbol
S13 0.43471(2) 0.36946(6) 0.54420(2) 0.02042(12) Uani d . 1 . . S
S14 0.49163(2) 0.24080(5) 0.65662(2) 0.01954(12) Uani d . 1 . . S
O11 0.60744(6) 0.34703(16) 0.66461(6) 0.0243(3) Uani d . 1 . . O
N12 0.55035(6) 0.40915(17) 0.58096(6) 0.0175(3) Uani d . 1 . . N
C11 0.60505(8) 0.4030(2) 0.61624(8) 0.0188(4) Uani d . 1 . . C
C13 0.49451(8) 0.3452(2) 0.59213(8) 0.0163(4) Uani d . 1 . . C
C15 0.41451(8) 0.1605(2) 0.64882(8) 0.0208(4) Uani d . 1 . . C
C16 0.40314(9) 0.0795(2) 0.70572(9) 0.0276(5) Uani d . 1 . . C
C31 0.65977(8) 0.4715(2) 0.59075(8) 0.0180(4) Uani d . 1 . . C
C32 0.67309(8) 0.4399(2) 0.53411(8) 0.0212(4) Uani d . 1 . . C
C33 0.72637(8) 0.5011(2) 0.51352(8) 0.0252(4) Uani d . 1 . . C
C34 0.76538(9) 0.5960(2) 0.54910(9) 0.0266(4) Uani d . 1 . . C
C35 0.75195(8) 0.6278(2) 0.60514(9) 0.0260(5) Uani d . 1 . . C
C36 0.69969(8) 0.5635(2) 0.62660(8) 0.0219(4) Uani d . 1 . . C
S23 0.56865(2) 0.73412(6) 0.69753(2) 0.02289(13) Uani d . 1 . . S
S24 0.51204(2) 0.84877(6) 0.58307(2) 0.02053(12) Uani d . 1 . . S
O21 0.39103(6) 0.77129(15) 0.58351(6) 0.0244(3) Uani d . 1 . . O
N22 0.45330(6) 0.69264(18) 0.66186(6) 0.0184(3) Uani d . 1 . . N
C21 0.39665(8) 0.7034(2) 0.62979(8) 0.0188(4) Uani d . 1 . . C
C23 0.50920(8) 0.7543(2) 0.64916(8) 0.0174(4) Uani d . 1 . . C
C25 0.59095(8) 0.9172(2) 0.58779(9) 0.0253(4) Uani d . 1 . . C
C26 0.59880(9) 1.0212(2) 0.53514(8) 0.0253(4) Uani d . 1 . . C
C41 0.34413(8) 0.6283(2) 0.65692(8) 0.0185(4) Uani d . 1 . . C
C42 0.35075(8) 0.5093(2) 0.69847(8) 0.0206(4) Uani d . 1 . . C
C43 0.29949(8) 0.4416(2) 0.71982(8) 0.0232(4) Uani d . 1 . . C
C44 0.24097(8) 0.4920(2) 0.70002(9) 0.0254(4) Uani d . 1 . . C
C45 0.23416(9) 0.6117(2) 0.65953(9) 0.0274(5) Uani d . 1 . . C
C46 0.28515(9) 0.6793(2) 0.63742(9) 0.0239(4) Uani d . 1 . . C
H12 0.5507 0.4606 0.5480 0.021 Uiso d R 1 . . H
H15A 0.3842 0.2462 0.6405 0.025 Uiso calc R 1 . . H
H15B 0.4106 0.0835 0.6166 0.025 Uiso calc R 1 . . H
H16A 0.4356 0.0015 0.7152 0.041 Uiso calc R 1 . . H
H16B 0.3631 0.0262 0.7019 0.041 Uiso calc R 1 . . H
H16C 0.4034 0.1586 0.7366 0.041 Uiso calc R 1 . . H
H32 0.6459 0.3769 0.5097 0.025 Uiso calc R 1 . . H
H33 0.7362 0.4781 0.4752 0.030 Uiso calc R 1 . . H
H34 0.8014 0.6391 0.5347 0.032 Uiso calc R 1 . . H
H35 0.7785 0.6937 0.6291 0.031 Uiso calc R 1 . . H
H36 0.6912 0.5822 0.6656 0.026 Uiso calc R 1 . . H
H22 0.4525 0.6558 0.6973 0.022 Uiso d R 1 . . H
H25A 0.6001 0.9785 0.6238 0.030 Uiso calc R 1 . . H
H25B 0.6195 0.8261 0.5881 0.030 Uiso calc R 1 . . H
H26A 0.5904 0.9588 0.4998 0.038 Uiso calc R 1 . . H
H26B 0.6410 1.0615 0.5368 0.038 Uiso calc R 1 . . H
H26C 0.5700 1.1102 0.5350 0.038 Uiso calc R 1 . . H
H42 0.3907 0.4745 0.7122 0.025 Uiso calc R 1 . . H
H43 0.3043 0.3604 0.7481 0.028 Uiso calc R 1 . . H
H44 0.2058 0.4442 0.7143 0.031 Uiso calc R 1 . . H
H45 0.1942 0.6479 0.6467 0.033 Uiso calc R 1 . . H
H46 0.2801 0.7602 0.6090 0.029 Uiso calc R 1 . . H

loop_
_atom_site_aniso_label
_atom_site_aniso_U_11
_atom_site_aniso_U_22
_atom_site_aniso_U_33
_atom_site_aniso_U_12
_atom_site_aniso_U_13
_atom_site_aniso_U_23
S13 0.0160(2) 0.0259(3) 0.0189(3) -0.00182(18) -0.00175(18) 0.00254(19)
S14 0.0168(2) 0.0220(3) 0.0197(3) -0.00085(18) 0.00062(18) 0.00365(19)
O11 0.0206(7) 0.0314(8) 0.0203(7) -0.0020(6) -0.0019(5) 0.0058(6)
N12 0.0163(7) 0.0184(8) 0.0176(8) -0.0008(6) 0.0004(6) 0.0032(6)
C11 0.0172(9) 0.0181(9) 0.0208(10) 0.0030(7) -0.0005(7) -0.0022(8)
C13 0.0175(8) 0.0131(9) 0.0187(9) 0.0004(7) 0.0033(7) -0.0030(7)
C15 0.0188(9) 0.0233(10) 0.0206(10) -0.0025(8) 0.0033(8) 0.0001(8)
C16 0.0284(10) 0.0289(12) 0.0263(11) -0.0041(9) 0.0073(9) 0.0049(9)
C31 0.0149(8) 0.0173(9) 0.0215(10) 0.0023(7) 0.0000(7) 0.0032(8)
C32 0.0184(9) 0.0239(10) 0.0206(10) -0.0004(8) -0.0016(7) 0.0009(8)
C33 0.0237(10) 0.0326(12) 0.0199(11) 0.0022(8) 0.0052(8) 0.0011(8)
C34 0.0185(9) 0.0287(11) 0.0330(12) -0.0014(8) 0.0050(8) 0.0043(9)
C35 0.0168(9) 0.0268(11) 0.0339(12) -0.0033(8) -0.0007(8) -0.0044(9)
C36 0.0173(9) 0.0264(11) 0.0221(10) 0.0020(8) 0.0011(8) -0.0029(8)
S23 0.0169(2) 0.0346(3) 0.0169(3) 0.00119(19) 0.00015(18) 0.0016(2)
S24 0.0201(2) 0.0246(3) 0.0168(2) -0.00065(18) 0.00092(18) 0.00270(19)
O21 0.0258(7) 0.0264(7) 0.0202(7) -0.0023(6) -0.0023(6) 0.0047(6)
N22 0.0176(7) 0.0219(8) 0.0156(8) -0.0004(6) 0.0008(6) 0.0008(6)
C21 0.0203(9) 0.0167(9) 0.0188(10) 0.0017(7) -0.0026(7) -0.0049(8)
C23 0.0204(9) 0.0159(9) 0.0159(9) 0.0018(7) 0.0011(7) -0.0032(7)
C25 0.0190(9) 0.0292(11) 0.0276(11) -0.0015(8) 0.0013(8) 0.0031(9)
C26 0.0272(10) 0.0235(11) 0.0258(11) -0.0014(8) 0.0060(8) 0.0018(8)
C41 0.0193(9) 0.0181(10) 0.0178(10) -0.0002(7) -0.0012(7) -0.0042(7)
C42 0.0201(9) 0.0208(10) 0.0200(10) 0.0007(8) -0.0043(8) -0.0039(8)
C43 0.0268(10) 0.0222(10) 0.0201(10) -0.0018(8) 0.0002(8) -0.0005(8)
C44 0.0201(9) 0.0289(11) 0.0281(11) -0.0033(8) 0.0065(8) -0.0062(9)
C45 0.0196(10) 0.0282(11) 0.0339(12) 0.0043(8) -0.0006(8) -0.0019(9)
C46 0.0236(10) 0.0226(10) 0.0247(11) 0.0011(8) -0.0034(8) 0.0001(8)

loop_
_atom_type_symbol
_atom_type_description
_atom_type_scat_dispersion_real
_atom_type_scat_dispersion_imag
_atom_type_scat_source
C C 0.0033 0.0016 'International Tables Vol C Tables 4.2.6.8 and 6.1.1.4'
H H 0.0000 0.0000 'International Tables Vol C Tables 4.2.6.8 and 6.1.1.4'
N N 0.0061 0.0033 'International Tables Vol C Tables 4.2.6.8 and 6.1.1.4'
O O 0.0106 0.0060 'International Tables Vol C Tables 4.2.6.8 and 6.1.1.4'
S S 0.1246 0.1234 'International Tables Vol C Tables 4.2.6.8 and 6.1.1.4'

loop_
_geom_angle_atom_site_label_1
_geom_angle_atom_site_label_2
_geom_angle_atom_site_label_3
_geom_angle
_geom_angle_publ_flag
O11 C11 N12 121.93(17) no
O11 C11 C31 122.69(16) no
N12 C11 C31 115.37(16) no
C13 N12 C11 127.21(15) no
C13 N12 H12 115.2 no
C11 N12 H12 117.6 no
N12 C13 S13 119.11(13) no
N12 C13 S14 116.96(13) no
S13 C13 S14 123.93(10) no
C13 S14 C15 101.57(8) no
C16 C15 S14 107.20(13) no
C16 C15 H15A 110.3 no
S14 C15 H15A 110.3 no
C16 C15 H15B 110.3 no
S14 C15 H15B 110.3 no
H15A C15 H15B 108.5 no
C15 C16 H16A 109.5 no
C15 C16 H16B 109.5 no
H16A C16 H16B 109.5 no
C15 C16 H16C 109.5 no
H16A C16 H16C 109.5 no
H16B C16 H16C 109.5 no
C32 C31 C36 120.16(17) no
C32 C31 C11 122.14(16) no
C36 C31 C11 117.62(17) no
C33 C32 C31 119.60(17) no
C33 C32 H32 120.2 no
C31 C32 H32 120.2 no
C32 C33 C34 120.00(18) no
C32 C33 H33 120.0 no
C34 C33 H33 120.0 no
C35 C34 C33 120.29(18) no
C35 C34 H34 119.9 no
C33 C34 H34 119.9 no
C34 C35 C36 120.08(18) no
C34 C35 H35 120.0 no
C36 C35 H35 120.0 no
C35 C36 C31 119.82(18) no
C35 C36 H36 120.1 no
C31 C36 H36 120.1 no
O21 C21 N22 121.70(17) no
O21 C21 C41 123.10(16) no
N22 C21 C41 115.19(16) no
C23 N22 C21 128.55(16) no
C23 N22 H22 114.6 no
C21 N22 H22 116.0 no
N22 C23 S23 118.39(13) no
N22 C23 S24 117.17(13) no
S23 C23 S24 124.44(11) no
C23 S24 C25 101.18(9) no
C26 C25 S24 107.59(13) no
C26 C25 H25A 110.2 no
S24 C25 H25A 110.2 no
C26 C25 H25B 110.2 no
S24 C25 H25B 110.2 no
H25A C25 H25B 108.5 no
C25 C26 H26A 109.5 no
C25 C26 H26B 109.5 no
H26A C26 H26B 109.5 no
C25 C26 H26C 109.5 no
H26A C26 H26C 109.5 no
H26B C26 H26C 109.5 no
C42 C41 C46 119.29(17) no
C42 C41 C21 123.90(16) no
C46 C41 C21 116.77(17) no
C43 C42 C41 120.27(17) no
C43 C42 H42 119.9 no
C41 C42 H42 119.9 no
C42 C43 C44 120.19(18) no
C42 C43 H43 119.9 no
C44 C43 H43 119.9 no
C45 C44 C43 119.78(18) no
C45 C44 H44 120.1 no
C43 C44 H44 120.1 no
C44 C45 C46 120.52(18) no
C44 C45 H45 119.7 no
C46 C45 H45 119.7 no
C45 C46 C41 119.93(18) no
C45 C46 H46 120.0 no
C41 C46 H46 120.0 no

loop_
_geom_bond_atom_site_label_1
_geom_bond_atom_site_label_2
_geom_bond_site_symmetry_2
_geom_bond_distance
_geom_bond_publ_flag
C11 O11 . 1.214(2) y
C11 N12 . 1.394(2) y
C11 C31 . 1.491(3) no
N12 C13 . 1.376(2) y
N12 H12 . 0.88 no
C13 S13 . 1.6586(18) y
C13 S14 . 1.7414(19) y
S14 C15 . 1.8103(18) y
C15 C16 . 1.524(3) no
C15 H15A . 0.99 no
C15 H15B . 0.99 no
C16 H16A . 0.98 no
C16 H16B . 0.98 no
C16 H16C . 0.98 no
C31 C32 . 1.393(3) no
C31 C36 . 1.393(3) no
C32 C33 . 1.391(3) no
C32 H32 . 0.95 no
C33 C34 . 1.393(3) no
C33 H33 . 0.95 no
C34 C35 . 1.380(3) no
C34 H34 . 0.95 no
C35 C36 . 1.390(3) no
C35 H35 . 0.95 no
C36 H36 . 0.95 no
C21 O21 . 1.214(2) y
C21 N22 . 1.394(2) y
C21 C41 . 1.492(3) no
N22 C23 . 1.379(2) y
N22 H22 . 0.88 no
C23 S23 . 1.6552(18) y
C23 S24 . 1.7333(19) y
S24 C25 . 1.8116(18) y
C25 C26 . 1.525(3) no
C25 H25A . 0.99 no
C25 H25B . 0.99 no
C26 H26A . 0.98 no
C26 H26B . 0.98 no
C26 H26C . 0.98 no
C41 C42 . 1.393(3) no
C41 C46 . 1.398(3) no
C42 C43 . 1.383(3) no
C42 H42 . 0.95 no
C43 C44 . 1.389(3) no
C43 H43 . 0.95 no
C44 C45 . 1.381(3) no
C44 H44 . 0.95 no
C45 C46 . 1.385(3) no
C45 H45 . 0.95 no
C46 H46 . 0.95 no

loop_
_geom_hbond_atom_site_label_D
_geom_hbond_atom_site_label_H
_geom_hbond_atom_site_label_A
_geom_hbond_site_symmetry_A
_geom_hbond_distance_DH
_geom_hbond_distance_HA
_geom_hbond_distance_DA
_geom_hbond_angle_DHA
_geom_hbond_publ_flag
N12 H12 S13 5_666 0.88 2.62 3.490(2) 172 y
N22 H22 S23 2_656 0.88 2.60 3.350(2) 143 y
C46 H46 Cg1 3_455 0.95 2.85 3.678(2) 146 y

loop_
_geom_torsion_atom_site_label_1
_geom_torsion_atom_site_label_2
_geom_torsion_atom_site_label_3
_geom_torsion_atom_site_label_4
_geom_torsion
_geom_torsion_publ_flag
O11 C11 N12 C13 -5.6(3) no
C31 C11 N12 C13 175.14(16) y
C11 N12 C13 S13 178.96(14) no
C11 N12 C13 S14 -1.6(2) y
N12 C13 S14 C15 -173.39(13) y
S13 C13 S14 C15 6.04(14) no
C13 S14 C15 C16 -174.12(13) y
O11 C11 C31 C32 135.8(2) no
N12 C11 C31 C32 -45.0(2) y
O11 C11 C31 C36 -41.0(3) no
N12 C11 C31 C36 138.22(17) no
C36 C31 C32 C33 -0.2(3) no
C11 C31 C32 C33 -176.96(17) no
C31 C32 C33 C34 -1.3(3) no
C32 C33 C34 C35 1.1(3) no
C33 C34 C35 C36 0.8(3) no
C34 C35 C36 C31 -2.3(3) no
C32 C31 C36 C35 2.0(3) no
C11 C31 C36 C35 178.91(17) no
O21 C21 N22 C23 1.4(3) no
C41 C21 N22 C23 -177.70(16) y
C21 N22 C23 S23 175.75(14) no
C21 N22 C23 S24 -4.1(2) y
N22 C23 S24 C25 176.92(14) y
S23 C23 S24 C25 -2.88(15) no
C23 S24 C25 C26 -173.31(13) y
O21 C21 C41 C42 158.22(18) no
N22 C21 C41 C42 -22.7(3) y
O21 C21 C41 C46 -19.8(3) no
N22 C21 C41 C46 159.28(16) no
C46 C41 C42 C43 0.5(3) no
C21 C41 C42 C43 -177.46(17) no
C41 C42 C43 C44 -0.1(3) no
C42 C43 C44 C45 -1.0(3) no
C43 C44 C45 C46 1.6(3) no
C44 C45 C46 C41 -1.2(3) no
C42 C41 C46 C45 0.1(3) no
C21 C41 C46 C45 178.24(17) no

loop_
_cod_related_entry_id
_cod_related_entry_database
_cod_related_entry_code
1 ChemSpider 3002678
